data_7017205
loop_
_publ_author_name
'Albrecht, Markus'
'Latorre, Irene'
'Mehmeti, Gent'
'Hengst, Konstantin'
'Oppel, Iris M.'

_publ_section_title
;
 Decorating the lanthanide terminus of self-assembled heterodinuclear
 lanthanum(iii)/gallium(iii) helicates.
;
_journal_issue 45
_journal_name_full 'Dalton transactions (Cambridge, England : 2003)'
_journal_page_first 12067
_journal_page_last 12074
_journal_paper_doi 10.1039/c1dt10775e
_journal_volume 40
_journal_year 2011
_chemical_formula_sum 'C67 H59 Ga La N7 O11'
_chemical_formula_weight 1346.84
_chemical_name_systematic
;
?
;
_space_group_IT_number 14
_symmetry_cell_setting monoclinic
_symmetry_space_group_name_Hall '-P 2yn'
_symmetry_space_group_name_H-M 'P 1 21/n 1'
_atom_sites_solution_hydrogens geom
_atom_sites_solution_primary direct
_atom_sites_solution_secondary difmap
_audit_creation_method SHELXL-97
_cell_angle_alpha 90.00
_cell_angle_beta 104.622(14)
_cell_angle_gamma 90.00
_cell_formula_units_Z 4
_cell_length_a 15.864(3)
_cell_length_b 23.356(3)
_cell_length_c 17.036(2)
_cell_measurement_reflns_used 2440
_cell_measurement_temperature 110(2)
_cell_measurement_theta_max 28.41
_cell_measurement_theta_min 2.76
_cell_volume 6107.7(16)
_computing_cell_refinement 'CrysAlis RED Oxford diffraction'
_computing_data_collection 'CrysAlis CCD Oxford diffraction'
_computing_data_reduction 'CrysAlis RED Oxford diffraction'
_computing_molecular_graphics SHELXL-97
_computing_publication_material SHELXL-97
_computing_structure_refinement 'SHELXL-97 (Sheldrick, 1997)'
_computing_structure_solution 'SHELXS-97 (Sheldrick, 1990)'
_diffrn_ambient_temperature 110(2)
_diffrn_detector_area_resol_mean 8.4171
_diffrn_measured_fraction_theta_full 0.998
_diffrn_measured_fraction_theta_max 0.998
_diffrn_measurement_device_type 'Xcalibur, Sapphire2, large Be window'
_diffrn_measurement_method '570 frames in \w and 60 sec'
_diffrn_radiation_monochromator graphite
_diffrn_radiation_source 'Enhance (Mo) X-ray Source'
_diffrn_radiation_type MoK\a
_diffrn_radiation_wavelength 0.71073
_diffrn_reflns_av_R_equivalents 0.1135
_diffrn_reflns_av_sigmaI/netI 0.1982
_diffrn_reflns_limit_h_max 17
_diffrn_reflns_limit_h_min -17
_diffrn_reflns_limit_k_max 26
_diffrn_reflns_limit_k_min -26
_diffrn_reflns_limit_l_max 19
_diffrn_reflns_limit_l_min -19
_diffrn_reflns_number 41590
_diffrn_reflns_theta_full 23.75
_diffrn_reflns_theta_max 23.75
_diffrn_reflns_theta_min 2.77
_diffrn_standards_number 54906
_exptl_absorpt_coefficient_mu 1.199
_exptl_absorpt_correction_T_max 1.0
_exptl_absorpt_correction_T_min 0.8786
_exptl_absorpt_correction_type multi-scan
_exptl_absorpt_process_details
;
CrysAlisPro, Oxford Diffraction Ltd.,
Version 1.171.33.55 (release 05-01-2010 CrysAlis171 .NET)
(compiled Jan 5 2010,16:28:46)
Empirical absorption correction using spherical harmonics,
implemented in SCALE3 ABSPACK scaling algorithm.
;
_exptl_crystal_colour pale-yellow
_exptl_crystal_density_diffrn 1.465
_exptl_crystal_density_method 'not measured'
_exptl_crystal_description needle
_exptl_crystal_F_000 2744
_exptl_crystal_size_max 0.23
_exptl_crystal_size_mid 0.08
_exptl_crystal_size_min 0.07
_refine_diff_density_max 0.710
_refine_diff_density_min -0.642
_refine_diff_density_rms 0.092
_refine_ls_extinction_method none
_refine_ls_goodness_of_fit_ref 0.606
_refine_ls_hydrogen_treatment constr
_refine_ls_matrix_type full
_refine_ls_number_parameters 423
_refine_ls_number_reflns 9287
_refine_ls_number_restraints 6
_refine_ls_restrained_S_all 0.606
_refine_ls_R_factor_all 0.1356
_refine_ls_R_factor_gt 0.0406
_refine_ls_shift/su_max 0.004
_refine_ls_shift/su_mean 0.000
_refine_ls_structure_factor_coef Fsqd
_refine_ls_weighting_details 'calc w=1/[\s^2^(Fo^2^)+(0.0020P)^2^+0.0000P] where P=(Fo^2^+2Fc^2^)/3'
_refine_ls_weighting_scheme calc
_refine_ls_wR_factor_gt 0.0501
_refine_ls_wR_factor_ref 0.0601
_reflns_number_gt 3360
_reflns_number_total 9287
_reflns_threshold_expression >2sigma(I)
_cod_data_source_file c1dt10775e.txt
_cod_data_source_block p21n-neu
_cod_original_cell_volume 6107.5(16)
_cod_original_sg_symbol_H-M P2(1)/n
_cod_database_code 7017205

loop_
_symmetry_equiv_pos_as_xyz
'x, y, z'
'-x+1/2, y+1/2, -z+1/2'
'-x, -y, -z'
'x-1/2, -y-1/2, z-1/2'

loop_
_atom_site_label
_atom_site_type_symbol
_atom_site_fract_x
_atom_site_fract_y
_atom_site_fract_z
_atom_site_U_iso_or_equiv
_atom_site_adp_type
_atom_site_occupancy
_atom_site_symmetry_multiplicity
_atom_site_calc_flag
_atom_site_refinement_flags
La1 La 0.72560(3) 0.112024(17) 0.01736(2) 0.01169(11) Uani 1 1 d .
Ga1 Ga 0.74387(5) 0.02604(3) 0.18205(4) 0.0139(2) Uani 1 1 d .
O101 O 0.8255(3) 0.04664(16) 0.1089(2) 0.0104(12) Uani 1 1 d U
O102 O 0.8517(3) 0.01875(17) 0.2624(2) 0.0130(12) Uani 1 1 d .
O110 O 0.7520(3) 0.13677(17) -0.1195(2) 0.0165(13) Uani 1 1 d .
C101 C 0.9075(5) 0.0464(3) 0.1514(4) 0.0109(18) Uiso 1 1 d .
C102 C 0.9223(5) 0.0305(3) 0.2351(3) 0.0112(17) Uiso 1 1 d .
C103 C 1.0072(5) 0.0273(3) 0.2817(4) 0.0177(18) Uiso 1 1 d .
H103 H 1.0180 0.0185 0.3378 0.021 Uiso 1 1 calc R
C104 C 1.0779(5) 0.0368(3) 0.2474(4) 0.026(2) Uiso 1 1 d .
H104 H 1.1357 0.0313 0.2795 0.031 Uiso 1 1 calc R
C105 C 1.0639(5) 0.0542(2) 0.1665(4) 0.022(2) Uiso 1 1 d .
H105 H 1.1121 0.0614 0.1442 0.027 Uiso 1 1 calc R
C106 C 0.9788(5) 0.0610(3) 0.1184(4) 0.0109(17) Uiso 1 1 d .
C107 C 0.9668(5) 0.0839(2) 0.0375(3) 0.0145(18) Uiso 1 1 d .
H107 H 1.0166 0.0852 0.0161 0.017 Uiso 1 1 calc R
N108 N 0.8947(3) 0.1027(2) -0.0082(3) 0.0099(13) Uiso 1 1 d .
N109 N 0.8991(4) 0.1264(2) -0.0845(3) 0.0122(14) Uiso 1 1 d .
C110 C 0.8233(5) 0.1416(3) -0.1348(4) 0.0149(19) Uiso 1 1 d .
C111 C 0.8283(5) 0.1706(3) -0.2127(4) 0.0146(18) Uiso 1 1 d .
C112 C 0.8198(5) 0.2300(3) -0.2183(4) 0.021(2) Uiso 1 1 d .
H112 H 0.8109 0.2516 -0.1738 0.026 Uiso 1 1 calc R
C113 C 0.8244(5) 0.2568(3) -0.2884(4) 0.029(2) Uiso 1 1 d .
H113 H 0.8235 0.2974 -0.2911 0.034 Uiso 1 1 calc R
C114 C 0.8305(5) 0.2257(3) -0.3546(4) 0.032(2) Uiso 1 1 d .
H114 H 0.8284 0.2449 -0.4042 0.039 Uiso 1 1 calc R
C115 C 0.8396(5) 0.1672(3) -0.3510(4) 0.043(2) Uiso 1 1 d .
H115 H 0.8478 0.1458 -0.3960 0.052 Uiso 1 1 calc R
C116 C 0.8363(5) 0.1400(3) -0.2779(4) 0.029(2) Uiso 1 1 d .
H116 H 0.8398 0.0994 -0.2744 0.034 Uiso 1 1 calc R
C117 C 0.9816(5) 0.1389(3) -0.1035(3) 0.0140(18) Uiso 1 1 d .
C118 C 1.0177(5) 0.1924(3) -0.0851(3) 0.023(2) Uiso 1 1 d .
H118 H 0.9925 0.2195 -0.0563 0.028 Uiso 1 1 calc R
C119 C 1.0932(5) 0.2055(3) -0.1105(4) 0.028(2) Uiso 1 1 d .
H119 H 1.1197 0.2419 -0.0977 0.033 Uiso 1 1 calc R
C120 C 1.1291(5) 0.1680(3) -0.1525(4) 0.032(2) Uiso 1 1 d .
H120 H 1.1780 0.1788 -0.1718 0.038 Uiso 1 1 calc R
C121 C 1.0943(4) 0.1135(3) -0.1673(3) 0.0226(17) Uiso 1 1 d .
H121 H 1.1217 0.0860 -0.1937 0.027 Uiso 1 1 calc R
C122 C 1.0188(4) 0.0987(3) -0.1434(3) 0.0181(19) Uiso 1 1 d .
H122 H 0.9939 0.0617 -0.1546 0.022 Uiso 1 1 calc R
O201 O 0.6568(3) 0.03205(17) 0.0700(2) 0.0133(12) Uani 1 1 d .
O202 O 0.7222(3) -0.05548(16) 0.1635(2) 0.0098(12) Uani 1 1 d .
O210 O 0.6063(3) 0.17666(16) -0.0638(2) 0.0143(13) Uani 1 1 d .
C201 C 0.6295(5) -0.0203(3) 0.0407(3) 0.0123(17) Uiso 1 1 d .
C202 C 0.6635(5) -0.0670(3) 0.0938(4) 0.0111(18) Uiso 1 1 d .
C203 C 0.6353(4) -0.1213(3) 0.0683(3) 0.0114(17) Uiso 1 1 d .
H203 H 0.6569 -0.1531 0.1021 0.014 Uiso 1 1 calc R
C204 C 0.5748(4) -0.1306(3) -0.0070(3) 0.0124(18) Uiso 1 1 d .
H204 H 0.5536 -0.1680 -0.0223 0.015 Uiso 1 1 calc R
C205 C 0.5470(4) -0.0853(2) -0.0578(3) 0.0140(18) Uiso 1 1 d .
H205 H 0.5083 -0.0921 -0.1094 0.017 Uiso 1 1 calc R
C206 C 0.5742(4) -0.0288(2) -0.0357(3) 0.0066(16) Uiso 1 1 d .
C207 C 0.5456(4) 0.0171(3) -0.0930(3) 0.0088(17) Uiso 1 1 d .
H207 H 0.4986 0.0095 -0.1388 0.011 Uiso 1 1 calc R
N208 N 0.5790(4) 0.0674(2) -0.0866(3) 0.0103(14) Uiso 1 1 d .
N209 N 0.5427(3) 0.1064(2) -0.1508(2) 0.0087(12) Uiso 1 1 d .
C210 C 0.5631(5) 0.1616(3) -0.1314(4) 0.0157(18) Uiso 1 1 d .
C211 C 0.5265(5) 0.2069(3) -0.1943(3) 0.0119(18) Uiso 1 1 d .
C212 C 0.4388(5) 0.2109(3) -0.2321(3) 0.024(2) Uiso 1 1 d .
H212 H 0.3998 0.1822 -0.2231 0.028 Uiso 1 1 calc R
C213 C 0.4071(6) 0.2568(3) -0.2835(4) 0.031(2) Uiso 1 1 d .
H213 H 0.3469 0.2603 -0.3096 0.038 Uiso 1 1 calc R
C214 C 0.4661(6) 0.2967(3) -0.2949(4) 0.046(3) Uiso 1 1 d .
H214 H 0.4447 0.3288 -0.3282 0.055 Uiso 1 1 calc R
C215 C 0.5556(6) 0.2932(4) -0.2608(4) 0.060(3) Uiso 1 1 d .
H215 H 0.5949 0.3203 -0.2734 0.072 Uiso 1 1 calc R
C216 C 0.5843(6) 0.2481(3) -0.2073(4) 0.038(2) Uiso 1 1 d .
H216 H 0.6442 0.2456 -0.1794 0.045 Uiso 1 1 calc R
C217 C 0.5212(5) 0.0854(2) -0.2339(3) 0.0125(18) Uiso 1 1 d .
C218 C 0.5873(5) 0.0828(3) -0.2732(4) 0.024(2) Uiso 1 1 d .
H218 H 0.6444 0.0950 -0.2463 0.029 Uiso 1 1 calc R
C219 C 0.5700(5) 0.0621(3) -0.3525(4) 0.028(2) Uiso 1 1 d .
H219 H 0.6155 0.0585 -0.3793 0.034 Uiso 1 1 calc R
C220 C 0.4855(5) 0.0467(3) -0.3916(4) 0.0198(19) Uiso 1 1 d .
H220 H 0.4730 0.0337 -0.4461 0.024 Uiso 1 1 calc R
C221 C 0.4193(5) 0.0500(2) -0.3527(4) 0.0197(19) Uiso 1 1 d .
H221 H 0.3614 0.0395 -0.3797 0.024 Uiso 1 1 calc R
C222 C 0.4397(5) 0.0691(2) -0.2728(3) 0.0168(18) Uiso 1 1 d .
H222 H 0.3950 0.0706 -0.2447 0.020 Uiso 1 1 calc R
O301 O 0.7239(3) 0.11234(18) 0.16799(19) 0.0103(11) Uani 1 1 d .
O302 O 0.6710(3) 0.03367(17) 0.2540(2) 0.0139(12) Uani 1 1 d .
O310 O 0.8104(3) 0.20860(17) 0.0169(2) 0.0152(12) Uani 1 1 d .
C301 C 0.6593(5) 0.1272(3) 0.2009(4) 0.0149(19) Uiso 1 1 d .
C302 C 0.6324(5) 0.0837(3) 0.2481(4) 0.0140(18) Uiso 1 1 d .
C303 C 0.5646(4) 0.0967(3) 0.2838(3) 0.0153(18) Uiso 1 1 d .
H303 H 0.5459 0.0685 0.3159 0.018 Uiso 1 1 calc R
C304 C 0.5229(5) 0.1508(3) 0.2736(3) 0.0221(19) Uiso 1 1 d .
H304 H 0.4771 0.1586 0.2989 0.027 Uiso 1 1 calc R
C305 C 0.5487(4) 0.1919(3) 0.2270(3) 0.0168(19) Uiso 1 1 d .
H305 H 0.5213 0.2284 0.2209 0.020 Uiso 1 1 calc R
C306 C 0.6161(5) 0.1806(3) 0.1878(4) 0.0125(18) Uiso 1 1 d .
C307 C 0.6400(4) 0.2248(3) 0.1411(3) 0.0147(18) Uiso 1 1 d .
H307 H 0.6200 0.2624 0.1475 0.018 Uiso 1 1 calc R
N308 N 0.6882(4) 0.2172(2) 0.0895(3) 0.0125(15) Uiso 1 1 d .
N309 N 0.7119(4) 0.2657(2) 0.0527(3) 0.0163(15) Uiso 1 1 d .
C310 C 0.7791(5) 0.2565(3) 0.0162(3) 0.0099(18) Uiso 1 1 d .
C311 C 0.8117(5) 0.3067(3) -0.0207(4) 0.0128(18) Uiso 1 1 d .
C312 C 0.9007(5) 0.3131(3) -0.0036(3) 0.022(2) Uiso 1 1 d .
H312 H 0.9367 0.2875 0.0336 0.027 Uiso 1 1 calc R
C313 C 0.9398(5) 0.3557(3) -0.0390(3) 0.024(2) Uiso 1 1 d .
H313 H 1.0013 0.3599 -0.0272 0.029 Uiso 1 1 calc R
C314 C 0.8849(5) 0.3914(3) -0.0917(3) 0.0308(19) Uiso 1 1 d .
H314 H 0.9097 0.4208 -0.1172 0.037 Uiso 1 1 calc R
C315 C 0.7974(5) 0.3871(3) -0.1096(3) 0.0278(18) Uiso 1 1 d .
H315 H 0.7624 0.4137 -0.1458 0.033 Uiso 1 1 calc R
C316 C 0.7584(5) 0.3440(3) -0.0752(3) 0.020(2) Uiso 1 1 d .
H316 H 0.6968 0.3400 -0.0886 0.025 Uiso 1 1 calc R
C317 C 0.6736(5) 0.3212(3) 0.0624(3) 0.0120(18) Uiso 1 1 d .
C318 C 0.5908(5) 0.3330(3) 0.0187(4) 0.025(2) Uiso 1 1 d .
H318 H 0.5605 0.3068 -0.0211 0.030 Uiso 1 1 calc R
C319 C 0.5507(5) 0.3839(4) 0.0331(4) 0.047(2) Uiso 1 1 d .
H319 H 0.4926 0.3924 0.0044 0.057 Uiso 1 1 calc R
C320 C 0.5974(5) 0.4212(3) 0.0896(4) 0.038(2) Uiso 1 1 d .
H320 H 0.5712 0.4562 0.0995 0.046 Uiso 1 1 calc R
C321 C 0.6831(5) 0.4089(3) 0.1332(4) 0.032(2) Uiso 1 1 d .
H321 H 0.7147 0.4358 0.1714 0.039 Uiso 1 1 calc R
C322 C 0.7211(5) 0.3584(3) 0.1207(4) 0.022(2) Uiso 1 1 d .
H322 H 0.7783 0.3489 0.1509 0.027 Uiso 1 1 calc R
O1 O 0.7499(3) 0.02366(19) -0.0669(2) 0.0147(12) Uani 1 1 d .
C1 C 0.7735(5) -0.0258(3) -0.0444(4) 0.0186(19) Uani 1 1 d .
H1 H 0.8067 -0.0310 0.0099 0.022 Uiso 1 1 calc R
N1 N 0.7550(4) -0.0723(2) -0.0920(3) 0.0136(15) Uani 1 1 d .
C11 C 0.7829(4) -0.1293(2) -0.0620(3) 0.017(2) Uiso 1 1 d .
H11A H 0.8209 -0.1264 -0.0070 0.026 Uiso 1 1 calc R
H11B H 0.8149 -0.1473 -0.0977 0.026 Uiso 1 1 calc R
H11C H 0.7317 -0.1525 -0.0610 0.026 Uiso 1 1 calc R
C12 C 0.7011(5) -0.0669(3) -0.1756(3) 0.027(2) Uiso 1 1 d .
H12A H 0.6458 -0.0870 -0.1806 0.040 Uiso 1 1 calc R
H12B H 0.7319 -0.0838 -0.2131 0.040 Uiso 1 1 calc R
H12C H 0.6897 -0.0264 -0.1888 0.040 Uiso 1 1 calc R
O2 O 0.8182(3) 0.1139(2) 0.4613(3) 0.0508(15) Uiso 1 1 d .
C21 C 0.7969(6) 0.0571(3) 0.4508(5) 0.082(3) Uiso 1 1 d .
H21A H 0.8382 0.0386 0.4237 0.099 Uiso 1 1 calc R
H21B H 0.7380 0.0541 0.4137 0.099 Uiso 1 1 calc R
C22 C 0.7978(6) 0.0251(3) 0.5250(4) 0.071(3) Uiso 1 1 d .
H22A H 0.8573 0.0240 0.5599 0.106 Uiso 1 1 calc R
H22B H 0.7773 -0.0141 0.5109 0.106 Uiso 1 1 calc R
H22C H 0.7593 0.0439 0.5540 0.106 Uiso 1 1 calc R
C23 C 0.8192(6) 0.1463(3) 0.3890(5) 0.072(3) Uiso 1 1 d .
H23A H 0.7650 0.1390 0.3465 0.086 Uiso 1 1 calc R
H23B H 0.8691 0.1340 0.3680 0.086 Uiso 1 1 calc R
C24 C 0.8267(7) 0.2071(4) 0.4082(5) 0.101(4) Uiso 1 1 d .
H24A H 0.7769 0.2191 0.4286 0.151 Uiso 1 1 calc R
H24B H 0.8272 0.2289 0.3592 0.151 Uiso 1 1 calc R
H24C H 0.8809 0.2142 0.4498 0.151 Uiso 1 1 calc R

loop_
_atom_site_aniso_label
_atom_site_aniso_U_11
_atom_site_aniso_U_22
_atom_site_aniso_U_33
_atom_site_aniso_U_23
_atom_site_aniso_U_13
_atom_site_aniso_U_12
La1 0.0107(3) 0.0111(2) 0.0135(2) 0.0006(3) 0.00349(18) 0.0013(3)
Ga1 0.0116(6) 0.0158(5) 0.0143(5) 0.0020(4) 0.0032(4) 0.0012(5)
O101 0.008(2) 0.013(2) 0.011(2) 0.0044(17) 0.0048(18) -0.0045(19)
O102 0.007(3) 0.020(3) 0.014(2) 0.003(2) 0.006(2) 0.002(3)
O110 0.007(3) 0.020(3) 0.020(3) 0.000(2) 0.000(3) -0.001(3)
O201 0.021(3) 0.012(3) 0.010(2) 0.001(2) 0.010(2) -0.006(3)
O202 0.007(3) 0.016(3) 0.005(2) -0.001(2) 0.001(2) 0.002(2)
O210 0.015(4) 0.017(3) 0.008(3) -0.003(2) -0.002(2) -0.004(3)
O301 0.006(3) 0.014(2) 0.008(2) 0.001(2) -0.003(2) -0.002(3)
O302 0.017(3) 0.015(3) 0.011(2) 0.004(2) 0.005(2) 0.004(3)
O310 0.010(3) 0.014(3) 0.020(3) -0.006(2) 0.001(2) 0.002(3)
O1 0.019(3) 0.009(3) 0.018(3) 0.001(2) 0.008(2) 0.001(3)
C1 0.014(5) 0.022(5) 0.025(5) -0.002(4) 0.015(4) -0.003(5)
N1 0.009(4) 0.017(3) 0.014(3) -0.003(3) 0.002(3) 0.000(3)

loop_
_atom_type_symbol
_atom_type_description
_atom_type_scat_dispersion_real
_atom_type_scat_dispersion_imag
_atom_type_scat_source
C C 0.0033 0.0016 'International Tables Vol C Tables 4.2.6.8 and 6.1.1.4'
H H 0.0000 0.0000 'International Tables Vol C Tables 4.2.6.8 and 6.1.1.4'
N N 0.0061 0.0033 'International Tables Vol C Tables 4.2.6.8 and 6.1.1.4'
O O 0.0106 0.0060 'International Tables Vol C Tables 4.2.6.8 and 6.1.1.4'
Ga Ga 0.2307 1.6083 'International Tables Vol C Tables 4.2.6.8 and 6.1.1.4'
La La -0.2871 2.4523 'International Tables Vol C Tables 4.2.6.8 and 6.1.1.4'

loop_
_geom_angle_atom_site_label_1
_geom_angle_atom_site_label_2
_geom_angle_atom_site_label_3
_geom_angle
O201 La1 O101 64.41(14)
O201 La1 O110 134.70(12)
O101 La1 O110 119.71(14)
O201 La1 O210 108.27(14)
O101 La1 O210 171.19(14)
O110 La1 O210 68.76(13)
O201 La1 O301 61.22(12)
O101 La1 O301 62.33(13)
O110 La1 O301 164.04(13)
O210 La1 O301 110.32(13)
O201 La1 O1 74.82(12)
O101 La1 O1 72.24(13)
O110 La1 O1 65.86(12)
O210 La1 O1 111.44(12)
O301 La1 O1 126.43(13)
O201 La1 O310 158.93(12)
O101 La1 O310 106.69(13)
O110 La1 O310 66.34(12)
O210 La1 O310 78.44(13)
O301 La1 O310 97.73(12)
O1 La1 O310 122.21(14)
O201 La1 N208 64.08(14)
O101 La1 N208 118.61(14)
O110 La1 N208 78.67(14)
O210 La1 N208 58.78(14)
O301 La1 N208 115.06(14)
O1 La1 N208 64.04(14)
O310 La1 N208 132.41(13)
O201 La1 N108 121.72(14)
O101 La1 N108 64.27(13)
O110 La1 N108 59.57(14)
O210 La1 N108 124.48(13)
O301 La1 N108 113.73(13)
O1 La1 N108 64.88(14)
O310 La1 N108 63.90(14)
N208 La1 N108 123.51(14)
O201 La1 N308 109.67(14)
O101 La1 N308 115.46(13)
O110 La1 N308 107.33(14)
O210 La1 N308 61.24(13)
O301 La1 N308 61.06(13)
O1 La1 N308 172.09(13)
O310 La1 N308 55.14(14)
N208 La1 N308 111.53(15)
N108 La1 N308 115.91(15)
O201 La1 Ga1 36.85(9)
O101 La1 Ga1 37.06(10)
O110 La1 Ga1 153.20(10)
O210 La1 Ga1 134.13(10)
O301 La1 Ga1 36.82(10)
O1 La1 Ga1 89.62(9)
O310 La1 Ga1 124.88(8)
N208 La1 Ga1 100.92(10)
N108 La1 Ga1 101.24(10)
N308 La1 Ga1 97.80(10)
O302 Ga1 O102 97.29(17)
O302 Ga1 O202 94.92(17)
O102 Ga1 O202 96.80(17)
O302 Ga1 O301 83.19(16)
O102 Ga1 O301 104.84(16)
O202 Ga1 O301 158.36(15)
O302 Ga1 O201 102.57(17)
O102 Ga1 O201 160.12(17)
O202 Ga1 O201 82.34(16)
O301 Ga1 O201 77.09(15)
O302 Ga1 O101 161.02(16)
O102 Ga1 O101 82.47(17)
O202 Ga1 O101 103.97(16)
O301 Ga1 O101 78.58(16)
O201 Ga1 O101 78.52(16)
O302 Ga1 La1 122.65(12)
O102 Ga1 La1 121.21(13)
O202 Ga1 La1 117.95(11)
O301 Ga1 La1 48.95(9)
O201 Ga1 La1 45.40(12)
O101 Ga1 La1 45.70(11)
C101 O101 Ga1 110.4(4)
C101 O101 La1 137.7(4)
Ga1 O101 La1 97.23(17)
C102 O102 Ga1 114.0(4)
C110 O110 La1 126.1(4)
O101 C101 C106 123.5(6)
O101 C101 C102 116.0(6)
C106 C101 C102 120.4(6)
O102 C102 C103 124.5(6)
O102 C102 C101 117.0(6)
C103 C102 C101 118.5(7)
C102 C103 C104 121.1(6)
C102 C103 H103 119.4
C104 C103 H103 119.4
C105 C104 C103 120.6(7)
C105 C104 H104 119.7
C103 C104 H104 119.7
C106 C105 C104 119.9(7)
C106 C105 H105 120.1
C104 C105 H105 120.1
C105 C106 C101 119.1(6)
C105 C106 C107 118.3(6)
C101 C106 C107 122.6(6)
N108 C107 C106 125.8(7)
N108 C107 H107 117.1
C106 C107 H107 117.1
C107 N108 N109 116.2(5)
C107 N108 La1 131.6(4)
N109 N108 La1 112.0(3)
C110 N109 N108 116.3(6)
C110 N109 C117 121.2(5)
N108 N109 C117 122.1(5)
O110 C110 N109 124.6(6)
O110 C110 C111 118.8(7)
N109 C110 C111 116.5(7)
C116 C111 C112 119.8(6)
C116 C111 C110 121.3(6)
C112 C111 C110 118.8(6)
C113 C112 C111 119.3(6)
C113 C112 H112 120.4
C111 C112 H112 120.4
C114 C113 C112 120.6(7)
C114 C113 H113 119.7
C112 C113 H113 119.7
C113 C114 C115 121.4(7)
C113 C114 H114 119.3
C115 C114 H114 119.3
C114 C115 C116 117.4(7)
C114 C115 H115 121.3
C116 C115 H115 121.3
C111 C116 C115 121.3(7)
C111 C116 H116 119.4
C115 C116 H116 119.4
C118 C117 C122 121.6(7)
C118 C117 N109 118.6(6)
C122 C117 N109 119.7(6)
C117 C118 C119 117.8(7)
C117 C118 H118 121.1
C119 C118 H118 121.1
C120 C119 C118 122.0(7)
C120 C119 H119 119.0
C118 C119 H119 119.0
C119 C120 C121 119.5(8)
C119 C120 H120 120.3
C121 C120 H120 120.3
C120 C121 C122 120.3(7)
C120 C121 H121 119.8
C122 C121 H121 119.8
C117 C122 C121 118.7(6)
C117 C122 H122 120.6
C121 C122 H122 120.6
C201 O201 Ga1 111.0(4)
C201 O201 La1 133.4(3)
Ga1 O201 La1 97.75(17)
C202 O202 Ga1 113.2(4)
C210 O210 La1 120.1(4)
O201 C201 C206 123.1(6)
O201 C201 C202 114.9(5)
C206 C201 C202 122.0(6)
O202 C202 C203 124.2(6)
O202 C202 C201 118.4(6)
C203 C202 C201 117.4(6)
C202 C203 C204 121.4(6)
C202 C203 H203 119.3
C204 C203 H203 119.3
C205 C204 C203 119.6(6)
C205 C204 H204 120.2
C203 C204 H204 120.2
C204 C205 C206 121.8(6)
C204 C205 H205 119.1
C206 C205 H205 119.1
C201 C206 C205 117.6(6)
C201 C206 C207 122.9(6)
C205 C206 C207 119.5(5)
N208 C207 C206 124.8(6)
N208 C207 H207 117.6
C206 C207 H207 117.6
C207 N208 N209 116.2(5)
C207 N208 La1 131.8(4)
N209 N208 La1 111.3(3)
C210 N209 N208 113.3(5)
C210 N209 C217 122.9(5)
N208 N209 C217 118.7(5)
O210 C210 N209 122.9(6)
O210 C210 C211 119.0(6)
N209 C210 C211 117.9(5)
C212 C211 C216 120.6(7)
C212 C211 C210 122.5(7)
C216 C211 C210 116.7(7)
C211 C212 C213 120.3(7)
C211 C212 H212 119.9
C213 C212 H212 119.9
C214 C213 C212 117.5(8)
C214 C213 H213 121.3
C212 C213 H213 121.3
C213 C214 C215 124.3(9)
C213 C214 H214 117.9
C215 C214 H214 117.9
C216 C215 C214 116.5(9)
C216 C215 H215 121.7
C214 C215 H215 121.7
C211 C216 C215 120.7(8)
C211 C216 H216 119.7
C215 C216 H216 119.7
C222 C217 C218 119.9(6)
C222 C217 N209 122.2(6)
C218 C217 N209 117.8(6)
C217 C218 C219 119.8(7)
C217 C218 H218 120.1
C219 C218 H218 120.1
C220 C219 C218 119.1(7)
C220 C219 H219 120.5
C218 C219 H219 120.5
C221 C220 C219 121.2(7)
C221 C220 H220 119.4
C219 C220 H220 119.4
C220 C221 C222 118.1(7)
C220 C221 H221 121.0
C222 C221 H221 121.0
C217 C222 C221 121.9(7)
C217 C222 H222 119.0
C221 C222 H222 119.0
C301 O301 Ga1 108.7(4)
C301 O301 La1 128.6(4)
Ga1 O301 La1 94.23(14)
C302 O302 Ga1 112.6(4)
C310 O310 La1 125.4(5)
O301 C301 C306 123.8(6)
O301 C301 C302 115.0(6)
C306 C301 C302 121.1(7)
O302 C302 C303 123.9(6)
O302 C302 C301 118.5(6)
C303 C302 C301 117.6(6)
C302 C303 C304 121.9(6)
C302 C303 H303 119.1
C304 C303 H303 119.1
C305 C304 C303 119.8(7)
C305 C304 H304 120.1
C303 C304 H304 120.1
C304 C305 C306 120.7(6)
C304 C305 H305 119.6
C306 C305 H305 119.6
C301 C306 C307 123.1(7)
C301 C306 C305 118.9(6)
C307 C306 C305 117.9(6)
N308 C307 C306 124.2(6)
N308 C307 H307 117.9
C306 C307 H307 117.9
C307 N308 N309 117.5(5)
C307 N308 La1 128.2(4)
N309 N308 La1 113.2(4)
C310 N309 N308 113.9(6)
C310 N309 C317 125.5(6)
N308 N309 C317 120.3(5)
O310 C310 N309 119.7(6)
O310 C310 C311 123.0(6)
N309 C310 C311 117.3(6)
C312 C311 C316 119.4(7)
C312 C311 C310 116.4(6)
C316 C311 C310 124.0(7)
C311 C312 C313 122.2(7)
C311 C312 H312 118.9
C313 C312 H312 118.9
C314 C313 C312 116.3(7)
C314 C313 H313 121.9
C312 C313 H313 121.9
C315 C314 C313 123.6(8)
C315 C314 H314 118.2
C313 C314 H314 118.2
C314 C315 C316 120.2(7)
C314 C315 H315 119.9
C316 C315 H315 119.9
C315 C316 C311 118.3(7)
C315 C316 H316 120.8
C311 C316 H316 120.8
C318 C317 C322 122.5(7)
C318 C317 N309 119.2(6)
C322 C317 N309 118.1(6)
C317 C318 C319 119.5(7)
C317 C318 H318 120.2
C319 C318 H318 120.2
C320 C319 C318 118.4(8)
C320 C319 H319 120.8
C318 C319 H319 120.8
C319 C320 C321 121.4(8)
C319 C320 H320 119.3
C321 C320 H320 119.3
C322 C321 C320 120.0(7)
C322 C321 H321 120.0
C320 C321 H321 120.0
C321 C322 C317 118.1(7)
C321 C322 H322 120.9
C317 C322 H322 120.9
C1 O1 La1 130.0(4)
O1 C1 N1 124.2(6)
O1 C1 H1 117.9
N1 C1 H1 117.9
C1 N1 C11 121.8(5)
C1 N1 C12 120.1(5)
C11 N1 C12 118.0(5)
N1 C11 H11A 109.5
N1 C11 H11B 109.5
H11A C11 H11B 109.5
N1 C11 H11C 109.5
H11A C11 H11C 109.5
H11B C11 H11C 109.5
N1 C12 H12A 109.5
N1 C12 H12B 109.5
H12A C12 H12B 109.5
N1 C12 H12C 109.5
H12A C12 H12C 109.5
H12B C12 H12C 109.5
C21 O2 C23 116.7(6)
O2 C21 C22 115.7(7)
O2 C21 H21A 108.4
C22 C21 H21A 108.4
O2 C21 H21B 108.4
C22 C21 H21B 108.4
H21A C21 H21B 107.4
C21 C22 H22A 109.5
C21 C22 H22B 109.5
H22A C22 H22B 109.5
C21 C22 H22C 109.5
H22A C22 H22C 109.5
H22B C22 H22C 109.5
O2 C23 C24 109.6(7)
O2 C23 H23A 109.7
C24 C23 H23A 109.7
O2 C23 H23B 109.7
C24 C23 H23B 109.7
H23A C23 H23B 108.2
C23 C24 H24A 109.5
C23 C24 H24B 109.5
H24A C24 H24B 109.5
C23 C24 H24C 109.5
H24A C24 H24C 109.5
H24B C24 H24C 109.5

loop_
_geom_bond_atom_site_label_1
_geom_bond_atom_site_label_2
_geom_bond_distance
La1 O201 2.445(4)
La1 O101 2.455(4)
La1 O110 2.538(4)
La1 O210 2.540(4)
La1 O301 2.573(3)
La1 O1 2.598(4)
La1 O310 2.627(4)
La1 N208 2.748(5)
La1 N108 2.833(5)
La1 N308 2.876(5)
La1 Ga1 3.4027(9)
Ga1 O302 1.893(4)
Ga1 O102 1.909(4)
Ga1 O202 1.946(4)
Ga1 O301 2.045(4)
Ga1 O201 2.059(4)
Ga1 O101 2.067(4)
O101 C101 1.320(7)
O102 C102 1.346(7)
O110 C110 1.228(8)
C101 C106 1.426(8)
C101 C102 1.433(7)
C102 C103 1.382(8)
C103 C104 1.406(9)
C103 H103 0.9500
C104 C105 1.401(7)
C104 H104 0.9500
C105 C106 1.401(8)
C105 H105 0.9500
C106 C107 1.446(7)
C107 N108 1.288(7)
C107 H107 0.9500
N108 N109 1.429(5)
N109 C110 1.335(7)
N109 C117 1.455(8)
C110 C111 1.511(8)
C111 C116 1.354(7)
C111 C112 1.394(7)
C112 C113 1.368(7)
C112 H112 0.9500
C113 C114 1.364(8)
C113 H113 0.9500
C114 C115 1.375(8)
C114 H114 0.9500
C115 C116 1.410(8)
C115 H115 0.9500
C116 H116 0.9500
C117 C118 1.377(8)
C117 C122 1.378(7)
C118 C119 1.406(9)
C118 H118 0.9500
C119 C120 1.344(8)
C119 H119 0.9500
C120 C121 1.385(8)
C120 H120 0.9500
C121 C122 1.400(8)
C121 H121 0.9500
C122 H122 0.9500
O201 C201 1.349(7)
O202 C202 1.338(6)
O210 C210 1.234(6)
C201 C206 1.388(7)
C201 C202 1.433(8)
C202 C203 1.379(8)
C203 C204 1.411(7)
C203 H203 0.9500
C204 C205 1.367(7)
C204 H204 0.9500
C205 C206 1.409(7)
C205 H205 0.9500
C206 C207 1.444(7)
C207 N208 1.282(7)
C207 H207 0.9500
N208 N209 1.429(6)
N209 C210 1.349(7)
N209 C217 1.454(6)
C210 C211 1.513(8)
C211 C212 1.382(9)
C211 C216 1.386(9)
C212 C213 1.397(8)
C212 H212 0.9500
C213 C214 1.367(9)
C213 H213 0.9500
C214 C215 1.394(11)
C214 H214 0.9500
C215 C216 1.393(9)
C215 H215 0.9500
C216 H216 0.9500
C217 C222 1.351(8)
C217 C218 1.381(8)
C218 C219 1.395(7)
C218 H218 0.9500
C219 C220 1.384(9)
C219 H219 0.9500
C220 C221 1.378(8)
C220 H220 0.9500
C221 C222 1.392(7)
C221 H221 0.9500
C222 H222 0.9500
O301 C301 1.333(7)
O302 C302 1.311(7)
O310 C310 1.222(7)
C301 C306 1.412(8)
C301 C302 1.426(7)
C302 C303 1.397(8)
C303 C304 1.417(8)
C303 H303 0.9500
C304 C305 1.373(7)
C304 H304 0.9500
C305 C306 1.421(8)
C305 H305 0.9500
C306 C307 1.413(7)
C307 N308 1.314(7)
C307 H307 0.9500
N308 N309 1.390(6)
N309 C310 1.381(8)
N309 C317 1.459(7)
C310 C311 1.484(8)
C311 C312 1.376(9)
C311 C316 1.394(8)
C312 C313 1.388(8)
C312 H312 0.9500
C313 C314 1.365(8)
C313 H313 0.9500
C314 C315 1.347(8)
C314 H314 0.9500
C315 C316 1.387(8)
C315 H315 0.9500
C316 H316 0.9500
C317 C318 1.365(8)
C317 C322 1.388(8)
C318 C319 1.400(9)
C318 H318 0.9500
C319 C320 1.368(8)
C319 H319 0.9500
C320 C321 1.405(9)
C320 H320 0.9500
C321 C322 1.366(8)
C321 H321 0.9500
C322 H322 0.9500
O1 C1 1.244(7)
C1 N1 1.342(7)
C1 H1 0.9500
N1 C11 1.454(7)
N1 C12 1.469(6)
C11 H11A 0.9800
C11 H11B 0.9800
C11 H11C 0.9800
C12 H12A 0.9800
C12 H12B 0.9800
C12 H12C 0.9800
O2 C21 1.368(8)
O2 C23 1.448(7)
C21 C22 1.468(8)
C21 H21A 0.9900
C21 H21B 0.9900
C22 H22A 0.9800
C22 H22B 0.9800
C22 H22C 0.9800
C23 C24 1.456(9)
C23 H23A 0.9900
C23 H23B 0.9900
C24 H24A 0.9800
C24 H24B 0.9800
C24 H24C 0.9800

loop_
_geom_torsion_atom_site_label_1
_geom_torsion_atom_site_label_2
_geom_torsion_atom_site_label_3
_geom_torsion_atom_site_label_4
_geom_torsion
O201 La1 Ga1 O302 -74.4(2)
O101 La1 Ga1 O302 160.7(2)
O110 La1 Ga1 O302 -162.1(3)
O210 La1 Ga1 O302 -18.9(2)
O301 La1 Ga1 O302 41.9(2)
O1 La1 Ga1 O302 -139.09(18)
O310 La1 Ga1 O302 90.74(19)
N208 La1 Ga1 O302 -75.65(19)
N108 La1 Ga1 O302 156.64(18)
N308 La1 Ga1 O302 38.16(19)
O201 La1 Ga1 O102 161.2(2)
O101 La1 Ga1 O102 36.4(2)
O110 La1 Ga1 O102 73.5(3)
O210 La1 Ga1 O102 -143.26(18)
O301 La1 Ga1 O102 -82.5(2)
O1 La1 Ga1 O102 96.55(17)
O310 La1 Ga1 O102 -33.62(19)
N208 La1 Ga1 O102 159.99(18)
N108 La1 Ga1 O102 32.28(17)
N308 La1 Ga1 O102 -86.20(18)
O201 La1 Ga1 O202 42.7(2)
O101 La1 Ga1 O202 -82.2(2)
O110 La1 Ga1 O202 -45.0(3)
O210 La1 Ga1 O202 98.18(19)
O301 La1 Ga1 O202 158.9(2)
O1 La1 Ga1 O202 -22.01(18)
O310 La1 Ga1 O202 -152.19(19)
N208 La1 Ga1 O202 41.42(19)
N108 La1 Ga1 O202 -86.28(18)
N308 La1 Ga1 O202 155.24(19)
O201 La1 Ga1 O301 -116.3(2)
O101 La1 Ga1 O301 118.9(2)
O110 La1 Ga1 O301 156.0(3)
O210 La1 Ga1 O301 -60.8(2)
O1 La1 Ga1 O301 179.05(18)
O310 La1 Ga1 O301 48.87(19)
N208 La1 Ga1 O301 -117.52(19)
N108 La1 Ga1 O301 114.78(18)
N308 La1 Ga1 O301 -3.70(19)
O101 La1 Ga1 O201 -124.9(2)
O110 La1 Ga1 O201 -87.7(3)
O210 La1 Ga1 O201 55.5(2)
O301 La1 Ga1 O201 116.3(2)
O1 La1 Ga1 O201 -64.68(19)
O310 La1 Ga1 O201 165.1(2)
N208 La1 Ga1 O201 -1.24(19)
N108 La1 Ga1 O201 -128.95(19)
N308 La1 Ga1 O201 112.6(2)
O201 La1 Ga1 O101 124.9(2)
O110 La1 Ga1 O101 37.2(3)
O210 La1 Ga1 O101 -179.6(2)
O301 La1 Ga1 O101 -118.9(2)
O1 La1 Ga1 O101 60.18(18)
O310 La1 Ga1 O101 -70.00(19)
N208 La1 Ga1 O101 123.61(19)
N108 La1 Ga1 O101 -4.09(17)
N308 La1 Ga1 O101 -122.57(18)
O302 Ga1 O101 C101 88.8(7)
O102 Ga1 O101 C101 -1.8(4)
O202 Ga1 O101 C101 -96.9(4)
O301 Ga1 O101 C101 105.1(4)
O201 Ga1 O101 C101 -175.9(4)
La1 Ga1 O101 C101 147.5(4)
O302 Ga1 O101 La1 -58.7(6)
O102 Ga1 O101 La1 -149.22(16)
O202 Ga1 O101 La1 115.60(15)
O301 Ga1 O101 La1 -42.35(13)
O201 Ga1 O101 La1 36.60(14)
O201 La1 O101 C101 -164.5(6)
O110 La1 O101 C101 66.8(6)
O210 La1 O101 C101 -129.7(9)
O301 La1 O101 C101 -95.1(6)
O1 La1 O101 C101 114.2(6)
O310 La1 O101 C101 -5.0(6)
N208 La1 O101 C101 159.9(5)
N108 La1 O101 C101 44.1(5)
N308 La1 O101 C101 -63.8(6)
Ga1 La1 O101 C101 -131.5(6)
O201 La1 O101 Ga1 -33.07(13)
O110 La1 O101 Ga1 -161.73(13)
O210 La1 O101 Ga1 1.7(9)
O301 La1 O101 Ga1 36.34(13)
O1 La1 O101 Ga1 -114.36(17)
O310 La1 O101 Ga1 126.41(14)
N208 La1 O101 Ga1 -68.66(19)
N108 La1 O101 Ga1 175.54(19)
N308 La1 O101 Ga1 67.62(19)
O302 Ga1 O102 C102 -159.9(4)
O202 Ga1 O102 C102 104.3(4)
O301 Ga1 O102 C102 -75.0(4)
O201 Ga1 O102 C102 18.0(8)
O101 Ga1 O102 C102 1.0(4)
La1 Ga1 O102 C102 -24.4(5)
O201 La1 O110 C110 -116.1(5)
O101 La1 O110 C110 -33.9(6)
O210 La1 O110 C110 148.8(6)
O301 La1 O110 C110 59.0(9)
O1 La1 O110 C110 -84.0(6)
O310 La1 O110 C110 62.5(5)
N208 La1 O110 C110 -150.5(6)
N108 La1 O110 C110 -10.1(5)
N308 La1 O110 C110 100.3(6)
Ga1 La1 O110 C110 -58.7(6)
Ga1 O101 C101 C106 -177.7(5)
La1 O101 C101 C106 -50.1(9)
Ga1 O101 C101 C102 2.2(7)
La1 O101 C101 C102 129.7(5)
Ga1 O102 C102 C103 -178.9(5)
Ga1 O102 C102 C101 -0.1(7)
O101 C101 C102 O102 -1.5(9)
C106 C101 C102 O102 178.4(6)
O101 C101 C102 C103 177.4(6)
C106 C101 C102 C103 -2.8(9)
O102 C102 C103 C104 176.0(6)
C101 C102 C103 C104 -2.8(10)
C102 C103 C104 C105 5.0(10)
C103 C104 C105 C106 -1.5(10)
C104 C105 C106 C101 -4.0(9)
C104 C105 C106 C107 174.5(5)
O101 C101 C106 C105 -174.0(6)
C102 C101 C106 C105 6.1(9)
O101 C101 C106 C107 7.5(10)
C102 C101 C106 C107 -172.3(5)
C105 C106 C107 N108 -166.1(6)
C101 C106 C107 N108 12.4(10)
C106 C107 N108 N109 176.7(5)
C106 C107 N108 La1 0.6(9)
O201 La1 N108 C107 -48.5(6)
O101 La1 N108 C107 -18.0(5)
O110 La1 N108 C107 -175.1(6)
O210 La1 N108 C107 160.8(5)
O301 La1 N108 C107 21.2(6)
O1 La1 N108 C107 -99.5(5)
O310 La1 N108 C107 108.2(5)
N208 La1 N108 C107 -126.6(5)
N308 La1 N108 C107 89.2(5)
Ga1 La1 N108 C107 -15.3(5)
O201 La1 N108 N109 135.2(3)
O101 La1 N108 N109 165.7(4)
O110 La1 N108 N109 8.7(3)
O210 La1 N108 N109 -15.4(4)
O301 La1 N108 N109 -155.0(3)
O1 La1 N108 N109 84.3(3)
O310 La1 N108 N109 -68.0(3)
N208 La1 N108 N109 57.2(4)
N308 La1 N108 N109 -87.0(3)
Ga1 La1 N108 N109 168.5(3)
C107 N108 N109 C110 174.6(5)
La1 N108 N109 C110 -8.5(6)
C107 N108 N109 C117 -11.5(8)
La1 N108 N109 C117 165.3(4)
La1 O110 C110 N109 10.3(10)
La1 O110 C110 C111 -164.8(4)
N108 N109 C110 O110 0.4(10)
C117 N109 C110 O110 -173.5(6)
N108 N109 C110 C111 175.6(5)
C117 N109 C110 C111 1.6(9)
O110 C110 C111 C116 -102.1(8)
N109 C110 C111 C116 82.4(9)
O110 C110 C111 C112 74.6(9)
N109 C110 C111 C112 -100.9(8)
C116 C111 C112 C113 -3.5(11)
C110 C111 C112 C113 179.8(6)
C111 C112 C113 C114 5.1(11)
C112 C113 C114 C115 -5.6(12)
C113 C114 C115 C116 4.4(13)
C112 C111 C116 C115 2.4(11)
C110 C111 C116 C115 179.1(7)
C114 C115 C116 C111 -2.8(12)
C110 N109 C117 C118 83.3(8)
N108 N109 C117 C118 -90.2(7)
C110 N109 C117 C122 -92.7(7)
N108 N109 C117 C122 93.7(7)
C122 C117 C118 C119 1.7(10)
N109 C117 C118 C119 -174.3(5)
C117 C118 C119 C120 1.0(10)
C118 C119 C120 C121 -3.9(11)
C119 C120 C121 C122 4.2(10)
C118 C117 C122 C121 -1.4(9)
N109 C117 C122 C121 174.6(5)
C120 C121 C122 C117 -1.6(9)
O302 Ga1 O201 C201 -93.5(4)
O102 Ga1 O201 C201 88.7(6)
O202 Ga1 O201 C201 -0.1(4)
O301 Ga1 O201 C201 -173.3(4)
O101 Ga1 O201 C201 105.9(4)
La1 Ga1 O201 C201 142.7(5)
O302 Ga1 O201 La1 123.80(16)
O102 Ga1 O201 La1 -54.0(5)
O202 Ga1 O201 La1 -142.84(18)
O301 Ga1 O201 La1 43.93(15)
O101 Ga1 O201 La1 -36.82(14)
O101 La1 O201 C201 -95.6(6)
O110 La1 O201 C201 11.8(6)
O210 La1 O201 C201 89.6(6)
O301 La1 O201 C201 -166.7(6)
O1 La1 O201 C201 -18.4(5)
O310 La1 O201 C201 -164.7(5)
N208 La1 O201 C201 49.7(5)
N108 La1 O201 C201 -65.2(6)
N308 La1 O201 C201 154.8(5)
Ga1 La1 O201 C201 -128.9(6)
O101 La1 O201 Ga1 33.26(13)
O110 La1 O201 Ga1 140.66(16)
O210 La1 O201 Ga1 -141.46(14)
O301 La1 O201 Ga1 -37.82(14)
O1 La1 O201 Ga1 110.51(18)
O310 La1 O201 Ga1 -35.8(5)
N208 La1 O201 Ga1 178.6(2)
N108 La1 O201 Ga1 63.73(19)
N308 La1 O201 Ga1 -76.31(19)
O302 Ga1 O202 C202 99.9(4)
O102 Ga1 O202 C202 -162.1(4)
O301 Ga1 O202 C202 16.0(7)
O201 Ga1 O202 C202 -2.1(4)
O101 Ga1 O202 C202 -78.2(4)
La1 Ga1 O202 C202 -31.2(4)
O201 La1 O210 C210 -73.9(5)
O101 La1 O210 C210 -106.8(9)
O110 La1 O210 C210 57.9(5)
O301 La1 O210 C210 -139.2(5)
O1 La1 O210 C210 6.5(5)
O310 La1 O210 C210 126.7(5)
N208 La1 O210 C210 -31.5(5)
N108 La1 O210 C210 80.0(5)
N308 La1 O210 C210 -176.8(5)
Ga1 La1 O210 C210 -105.3(5)
Ga1 O201 C201 C206 -176.4(5)
La1 O201 C201 C206 -52.1(9)
Ga1 O201 C201 C202 2.2(7)
La1 O201 C201 C202 126.5(5)
Ga1 O202 C202 C203 -177.9(6)
Ga1 O202 C202 C201 4.0(7)
O201 C201 C202 O202 -4.2(9)
C206 C201 C202 O202 174.4(6)
O201 C201 C202 C203 177.6(6)
C206 C201 C202 C203 -3.8(10)
O202 C202 C203 C204 -178.3(6)
C201 C202 C203 C204 -0.3(10)
C202 C203 C204 C205 3.5(10)
C203 C204 C205 C206 -2.7(10)
O201 C201 C206 C205 -177.0(6)
C202 C201 C206 C205 4.5(10)
O201 C201 C206 C207 4.4(10)
C202 C201 C206 C207 -174.1(6)
C204 C205 C206 C201 -1.2(10)
C204 C205 C206 C207 177.5(6)
C201 C206 C207 N208 13.2(10)
C205 C206 C207 N208 -165.4(6)
C206 C207 N208 N209 178.5(5)
C206 C207 N208 La1 9.0(10)
O201 La1 N208 C207 -28.2(5)
O101 La1 N208 C207 7.5(6)
O110 La1 N208 C207 125.3(6)
O210 La1 N208 C207 -162.8(6)
O301 La1 N208 C207 -63.3(6)
O1 La1 N208 C207 56.8(5)
O310 La1 N208 C207 167.8(5)
N108 La1 N208 C207 84.1(6)
N308 La1 N208 C207 -130.4(5)
Ga1 La1 N208 C207 -27.4(6)
O201 La1 N208 N209 161.8(4)
O101 La1 N208 N209 -162.5(3)
O110 La1 N208 N209 -44.7(3)
O210 La1 N208 N209 27.2(3)
O301 La1 N208 N209 126.7(3)
O1 La1 N208 N209 -113.2(4)
O310 La1 N208 N209 -2.2(4)
N108 La1 N208 N209 -85.9(4)
N308 La1 N208 N209 59.7(4)
Ga1 La1 N208 N209 162.7(3)
C207 N208 N209 C210 163.3(6)
La1 N208 N209 C210 -25.0(6)
C207 N208 N209 C217 -41.0(8)
La1 N208 N209 C217 130.7(4)
La1 O210 C210 N209 33.2(9)
La1 O210 C210 C211 -150.3(5)
N208 N209 C210 O210 -2.2(10)
C217 N209 C210 O210 -156.8(6)
N208 N209 C210 C211 -178.7(6)
C217 N209 C210 C211 26.7(10)
O210 C210 C211 C212 -124.0(7)
N209 C210 C211 C212 52.6(9)
O210 C210 C211 C216 50.1(9)
N209 C210 C211 C216 -133.3(7)
C216 C211 C212 C213 -0.5(10)
C210 C211 C212 C213 173.4(6)
C211 C212 C213 C214 0.5(10)
C212 C213 C214 C215 2.3(12)
C213 C214 C215 C216 -4.8(12)
C212 C211 C216 C215 -2.2(10)
C210 C211 C216 C215 -176.5(6)
C214 C215 C216 C211 4.7(11)
C210 N209 C217 C222 -109.8(8)
N208 N209 C217 C222 96.9(7)
C210 N209 C217 C218 69.9(9)
N208 N209 C217 C218 -83.4(7)
C222 C217 C218 C219 -1.3(10)
N209 C217 C218 C219 179.0(5)
C217 C218 C219 C220 2.7(9)
C218 C219 C220 C221 -2.0(10)
C219 C220 C221 C222 -0.1(10)
C218 C217 C222 C221 -0.8(10)
N209 C217 C222 C221 178.9(5)
C220 C221 C222 C217 1.5(9)
O302 Ga1 O301 C301 -12.3(4)
O102 Ga1 O301 C301 -108.1(4)
O202 Ga1 O301 C301 73.8(6)
O201 Ga1 O301 C301 92.3(4)
O101 Ga1 O301 C301 173.0(4)
La1 Ga1 O301 C301 133.2(4)
O302 Ga1 O301 La1 -145.53(16)
O102 Ga1 O301 La1 118.69(15)
O202 Ga1 O301 La1 -59.4(5)
O201 Ga1 O301 La1 -40.92(14)
O101 Ga1 O301 La1 39.75(14)
O201 La1 O301 C301 -80.2(5)
O101 La1 O301 C301 -154.6(5)
O110 La1 O301 C301 103.8(7)
O210 La1 O301 C301 20.1(5)
O1 La1 O301 C301 -119.2(5)
O310 La1 O301 C301 100.6(5)
N208 La1 O301 C301 -44.0(5)
N108 La1 O301 C301 165.4(5)
N308 La1 O301 C301 57.8(5)
Ga1 La1 O301 C301 -118.0(6)
O201 La1 O301 Ga1 37.85(15)
O101 La1 O301 Ga1 -36.58(14)
O110 La1 O301 Ga1 -138.2(5)
O210 La1 O301 Ga1 138.10(14)
O1 La1 O301 Ga1 -1.2(2)
O310 La1 O301 Ga1 -141.42(15)
N208 La1 O301 Ga1 74.01(18)
N108 La1 O301 Ga1 -76.60(18)
N308 La1 O301 Ga1 175.8(2)
O102 Ga1 O302 C302 116.1(4)
O202 Ga1 O302 C302 -146.4(4)
O301 Ga1 O302 C302 11.9(4)
O201 Ga1 O302 C302 -63.2(4)
O101 Ga1 O302 C302 28.0(8)
La1 Ga1 O302 C302 -18.5(5)
O201 La1 O310 C310 -79.2(6)
O101 La1 O310 C310 -140.7(5)
O110 La1 O310 C310 103.6(5)
O210 La1 O310 C310 31.9(5)
O301 La1 O310 C310 -77.4(5)
O1 La1 O310 C310 140.1(4)
N208 La1 O310 C310 57.3(5)
N108 La1 O310 C310 169.9(5)
N308 La1 O310 C310 -31.0(4)
Ga1 La1 O310 C310 -104.5(5)
Ga1 O301 C301 C306 -166.3(5)
La1 O301 C301 C306 -54.6(8)
Ga1 O301 C301 C302 10.4(6)
La1 O301 C301 C302 122.1(5)
Ga1 O302 C302 C303 168.7(5)
Ga1 O302 C302 C301 -9.8(7)
O301 C301 C302 O302 -1.1(9)
C306 C301 C302 O302 175.6(6)
O301 C301 C302 C303 -179.7(5)
C306 C301 C302 C303 -2.9(9)
O302 C302 C303 C304 -177.9(5)
C301 C302 C303 C304 0.6(9)
C302 C303 C304 C305 0.4(10)
C303 C304 C305 C306 1.0(10)
O301 C301 C306 C307 -3.1(10)
C302 C301 C306 C307 -179.6(6)
O301 C301 C306 C305 -179.2(6)
C302 C301 C306 C305 4.3(9)
C304 C305 C306 C301 -3.3(10)
C304 C305 C306 C307 -179.6(6)
C301 C306 C307 N308 17.7(11)
C305 C306 C307 N308 -166.1(6)
C306 C307 N308 N309 -175.1(6)
C306 C307 N308 La1 17.9(9)
O201 La1 N308 C307 -2.0(6)
O101 La1 N308 C307 -72.2(6)
O110 La1 N308 C307 151.4(5)
O210 La1 N308 C307 98.6(6)
O301 La1 N308 C307 -40.5(5)
O1 La1 N308 C307 121.6(11)
O310 La1 N308 C307 -165.4(6)
N208 La1 N308 C307 67.1(5)
N108 La1 N308 C307 -144.6(5)
Ga1 La1 N308 C307 -38.0(5)
O201 La1 N308 N309 -169.4(4)
O101 La1 N308 N309 120.3(4)
O110 La1 N308 N309 -16.0(4)
O210 La1 N308 N309 -68.9(4)
O301 La1 N308 N309 152.0(4)
O1 La1 N308 N309 -45.9(14)
O310 La1 N308 N309 27.1(4)
N208 La1 N308 N309 -100.4(4)
N108 La1 N308 N309 48.0(4)
Ga1 La1 N308 N309 154.5(4)
C307 N308 N309 C310 164.4(5)
La1 N308 N309 C310 -26.7(6)
C307 N308 N309 C317 -8.8(9)
La1 N308 N309 C317 160.1(4)
La1 O310 C310 N309 30.7(8)
La1 O310 C310 C311 -151.0(5)
N308 N309 C310 O310 1.7(9)
C317 N309 C310 O310 174.4(5)
N308 N309 C310 C311 -176.7(5)
C317 N309 C310 C311 -4.0(9)
O310 C310 C311 C312 -44.4(9)
N309 C310 C311 C312 134.0(7)
O310 C310 C311 C316 130.5(7)
N309 C310 C311 C316 -51.2(9)
C316 C311 C312 C313 0.0(10)
C310 C311 C312 C313 175.1(5)
C311 C312 C313 C314 0.3(9)
C312 C313 C314 C315 0.4(10)
C313 C314 C315 C316 -1.4(11)
C314 C315 C316 C311 1.7(9)
C312 C311 C316 C315 -1.0(9)
C310 C311 C316 C315 -175.7(6)
C310 N309 C317 C318 110.6(8)
N308 N309 C317 C318 -77.0(8)
C310 N309 C317 C322 -74.2(8)
N308 N309 C317 C322 98.2(7)
C322 C317 C318 C319 -0.8(11)
N309 C317 C318 C319 174.2(6)
C317 C318 C319 C320 1.7(11)
C318 C319 C320 C321 -0.7(11)
C319 C320 C321 C322 -1.2(11)
C320 C321 C322 C317 2.1(10)
C318 C317 C322 C321 -1.1(10)
N309 C317 C322 C321 -176.1(6)
O201 La1 O1 C1 -44.6(6)
O101 La1 O1 C1 22.9(6)
O110 La1 O1 C1 158.4(6)
O210 La1 O1 C1 -148.6(6)
O301 La1 O1 C1 -9.7(7)
O310 La1 O1 C1 121.8(6)
N208 La1 O1 C1 -112.8(6)
N108 La1 O1 C1 92.2(6)
N308 La1 O1 C1 -170.2(10)
Ga1 La1 O1 C1 -10.4(6)
La1 O1 C1 N1 155.1(5)
O1 C1 N1 C11 -178.8(7)
O1 C1 N1 C12 -2.3(11)
C23 O2 C21 C22 179.0(7)
C21 O2 C23 C24 169.4(9)
